data_4308937
loop_
_publ_author_name
'Sma\"il Triki'
'Franck Th\'etiot'
'Fanny Vandevelde'
'Jean Sala-Pala'
'Carlos J. G\'omez-Garc\'ia'

_publ_contact_author_address
;
UMR CNRS 6521, Universite de Bretagne Occidentale, BP 809, 
29285 Brest Cedex (France).
;
_publ_contact_author_email triki@univ-brest.fr
_publ_contact_author_fax 33298017001
_publ_contact_author_name
;
Smail TRIKI 
;
_publ_contact_author_phone 33298016146
_publ_section_title
;
New Magnetic Copper(II) Coordination Polymers with the Polynitrile Ligand
(C[C(CN)2]3)2- and N-Donor Co-ligands
;
_journal_name_full 'Inorganic Chemistry'
_journal_page_first 4086
_journal_page_last 4093
_journal_paper_doi 10.1021/ic050235h
_journal_volume 44
_journal_year 2005
_chemical_formula_moiety C13H10N8Cu
_chemical_formula_sum 'C13 H10 Cu N8'
_chemical_formula_weight 341.82
_chemical_name_systematic ' ?'
_space_group_IT_number 14
_symmetry_cell_setting monoclinic
_symmetry_space_group_name_Hall '-P 2yn'
_symmetry_space_group_name_H-M 'P 1 21/n 1'
_cell_angle_alpha 90.000(9)
_cell_angle_beta 94.72(1)
_cell_angle_gamma 90.00(1)
_cell_formula_units_Z 4
_cell_length_a 7.3655(9)
_cell_length_b 13.955(2)
_cell_length_c 14.337(2)
_cell_measurement_temperature 288
_cell_volume 1468.6(3)
_computing_cell_refinement 'CRYSALIS-RED 170 (Oxford-Diffraction, 2002)'
_computing_data_collection ' CRYSALIS-CCD 170 (Oxford-Diffraction, 2002)'
_computing_data_reduction ' CRYSALIS-RED 170 (Oxford-Diffraction, 2002)'
_computing_molecular_graphics 'C. K. Johnson, ORTEP, Rep. ONL-3794, Delft, Netherlands (1985)'
_computing_publication_material BTABLE_PTABLE_CIF_IN_MolEN_(Fair,_1990)
_computing_structure_refinement LSFM_MolEN_(Fair,_1990)
_computing_structure_solution Direct_methods_(SIR,_Burla_et_al.,_1989)
_diffrn_ambient_temperature 288
_diffrn_measurement_device_type 'Xcalibur 2 Oxford diffraction'
_diffrn_radiation_monochromator graphite
_diffrn_radiation_source 'fine-focus sealed tube'
_diffrn_radiation_type Mo-K\a
_diffrn_radiation_wavelength 0.71073
_diffrn_reflns_av_R_equivalents 0.061
_diffrn_reflns_av_sigmaI/netI 0.500
_diffrn_reflns_limit_h_max 10
_diffrn_reflns_limit_h_min 0
_diffrn_reflns_limit_k_max 19
_diffrn_reflns_limit_k_min 0
_diffrn_reflns_limit_l_max 20
_diffrn_reflns_limit_l_min -20
_diffrn_reflns_number 4679
_diffrn_reflns_theta_max 31.59
_diffrn_reflns_theta_min 2.5
_diffrn_standards_decay_% 0
_diffrn_standards_number 0
_exptl_absorpt_coefficient_mu 1.497
_exptl_absorpt_correction_type none
_exptl_crystal_colour green
_exptl_crystal_density_diffrn 1.55
_exptl_crystal_density_method none
_exptl_crystal_F_000 692
_exptl_crystal_size_max 0.13
_exptl_crystal_size_mid 0.08
_exptl_crystal_size_min 0.06
_refine_diff_density_max 1.082
_refine_diff_density_min -0.972
_refine_ls_abs_structure_details ' ?'
_refine_ls_extinction_method none
_refine_ls_goodness_of_fit_all 1.479
_refine_ls_goodness_of_fit_ref 1.225
_refine_ls_hydrogen_treatment refxyz_U=1.3_x_bonding_atom
_refine_ls_matrix_type full
_refine_ls_number_constraints 0
_refine_ls_number_parameters 199
_refine_ls_number_reflns 1573
_refine_ls_number_restraints 0
_refine_ls_R_factor_all 0.084
_refine_ls_R_factor_gt 0.071
_refine_ls_shift/esd_mean 0.001
_refine_ls_shift/su_max 0.004
_refine_ls_structure_factor_coef F
_refine_ls_weighting_details 'w = 4Fo^2^/(\s^2^(Fo^2^) + 0.0036 Fo^4^)'
_refine_ls_weighting_scheme calc
_refine_ls_wR_factor_all 0.091
_refine_ls_wR_factor_ref 0.076
_reflns_number_gt 1573
_reflns_number_total 1712
_reflns_threshold_expression >2.0\s(I)
_cod_data_source_file ic050235hsi20050215_052952_3.cif
_cod_data_source_block Cu(tn)(C10N6)
_cod_depositor_comments
;
The following automatic conversions were performed:

'_atom_site_adp_type' tag value 'Uij' was replaced with 'Uani' value
22 times.

Automatic conversion script
Id: cif_fix_values 1646 2011-03-28 12:23:43Z adriana 

The following automatic conversions were performed:

'_refine_ls_weighting_scheme' value '4Fo^2^/(\s^2^(Fo^2^) + 0.0036
Fo^4^)' was changed to 'calc'. New tag '_refine_ls_weighting_details'
was created. The value of the new tag was set to 'w =
4Fo^2^/(\s^2^(Fo^2^) + 0.0036 Fo^4^)'.

Automatic conversion script
Id: cif_fix_values 3143 2015-03-26 13:38:13Z robertas 
;
_cod_original_cell_volume 1468.7(5)
_cod_original_formula_sum C13H10N8Cu
_cod_database_code 4308937

loop_
_symmetry_equiv_pos_as_xyz
x,y,z
1/2-x,1/2+y,1/2-z
-x,-y,-z
1/2+x,1/2-y,1/2+z

loop_
_atom_site_label
_atom_site_fract_x
_atom_site_fract_y
_atom_site_fract_z
_atom_site_U_iso_or_equiv
_atom_site_adp_type
_atom_site_calc_flag
_atom_site_calc_attached_atom
_atom_site_type_symbol
CU 0.2414(2) 0.02949(9) 0.24411(9) 0.0277(5) Uani ? ? Cu
N1 0.025(1) 0.0983(6) 0.2868(6) 0.032(5) Uani ? ? N
C1 -0.085(1) 0.1371(7) 0.3234(7) 0.023(5) Uani ? ? C
N2 -0.546(1) 0.1391(6) 0.3129(7) 0.040(6) Uani ? ? N
C2 -0.404(1) 0.1625(7) 0.3373(7) 0.025(5) Uani ? ? C
N3 -0.549(1) 0.3827(7) 0.3383(7) 0.056(6) Uani ? ? N
C3 -0.439(1) 0.3592(8) 0.3927(7) 0.034(6) Uani ? ? C
N4 -0.293(1) 0.4039(6) 0.6211(6) 0.036(5) Uani ? ? N
C4 -0.295(1) 0.3718(8) 0.5477(7) 0.028(6) Uani ? ? C
N5 0.146(1) 0.3949(7) 0.5726(7) 0.058(6) Uani ? ? N
C5 0.079(1) 0.3305(9) 0.5352(8) 0.039(7) Uani ? ? C
N6 0.160(1) 0.0883(7) 0.5190(6) 0.048(6) Uani ? ? N
C6 0.086(1) 0.1622(8) 0.5062(7) 0.035(6) Uani ? ? C
C7 -0.180(1) 0.2549(7) 0.4388(7) 0.025(5) Uani ? ? C
C8 -0.222(1) 0.1866(7) 0.3673(7) 0.020(5) Uani ? ? C
C9 -0.301(1) 0.3276(7) 0.4593(6) 0.024(5) Uani ? ? C
C10 -0.010(2) 0.248(1) 0.4953(9) 0.027(5) Uani ? ? C
N7 0.233(1) -0.0536(6) 0.3587(5) 0.034(5) Uani ? ? N
N8 0.444(1) -0.0444(6) 0.1942(5) 0.028(4) Uani ? ? N
C11 0.397(1) -0.1027(9) 0.3968(7) 0.043(7) Uani ? ? C
C12 0.491(1) -0.1567(7) 0.3261(7) 0.034(6) Uani ? ? C
C13 0.579(1) -0.0953(8) 0.2579(7) 0.037(6) Uani ? ? C
H1 0.1441 -0.1015 0.3438 0.0430 Uiso calc N7 H
H2 0.1950 -0.0138 0.4070 0.0430 Uiso calc N7 H
H3 0.5108 -0.0003 0.1597 0.0373 Uiso calc N8 H
H4 0.3892 -0.0913 0.1529 0.0373 Uiso calc N8 H
H5 0.3636 -0.1465 0.4432 0.0574 Uiso calc C11 H
H6 0.4786 -0.0564 0.4247 0.0574 Uiso calc C11 H
H7 0.4049 -0.1968 0.2923 0.0460 Uiso calc C12 H
H8 0.5831 -0.1952 0.3580 0.0460 Uiso calc C12 H
H9 0.6538 -0.0494 0.2914 0.0485 Uiso calc C13 H
H10 0.6519 -0.1345 0.2218 0.0485 Uiso calc C13 H

loop_
_atom_site_aniso_label
_atom_site_aniso_U_11
_atom_site_aniso_U_22
_atom_site_aniso_U_33
_atom_site_aniso_U_12
_atom_site_aniso_U_13
_atom_site_aniso_U_23
_atom_site_aniso_type_symbol
CU 0.0282(5) 0.0347(5) 0.0219(5) 0.011(1) 0.0038(4) 0.0052(9) Cu
N1 0.027(4) 0.036(5) 0.034(5) 0.010(4) 0.003(4) 0.004(5) N
C1 0.018(5) 0.026(6) 0.026(5) -0.006(5) -0.004(5) 0.003(5) C
N2 0.031(5) 0.032(5) 0.065(7) -0.004(5) 0.003(5) -0.004(5) N
C2 0.033(6) 0.015(5) 0.030(5) 0.008(5) 0.002(5) -0.009(5) C
N3 0.045(6) 0.063(6) 0.062(6) 0.032(5) -0.014(5) -0.027(6) N
C3 0.031(6) 0.033(6) 0.037(6) 0.006(5) 0.006(5) -0.002(5) C
N4 0.037(5) 0.035(5) 0.035(5) 0.002(5) 0.007(4) -0.006(5) N
C4 0.017(5) 0.036(6) 0.035(6) 0.004(5) -0.002(5) 0.011(5) C
N5 0.039(6) 0.060(6) 0.081(7) 0.001(6) 0.005(6) -0.033(6) N
C5 0.021(5) 0.061(8) 0.045(7) -0.014(6) -0.002(6) -0.016(7) C
N6 0.040(5) 0.055(6) 0.050(6) 0.008(5) -0.014(5) -0.007(6) N
C6 0.035(6) 0.052(7) 0.023(5) 0.022(6) 0.000(5) -0.004(6) C
C7 0.022(5) 0.034(6) 0.022(5) 0.006(5) -0.000(4) 0.011(5) C
C8 0.018(5) 0.016(5) 0.028(5) -0.002(4) 0.002(4) -0.003(5) C
C9 0.023(5) 0.031(6) 0.019(5) 0.002(5) 0.001(4) 0.000(5) C
C10 0.018(4) 0.029(6) 0.037(5) 0.002(4) 0.003(4) -0.007(4) C
N7 0.036(5) 0.030(5) 0.036(5) 0.001(4) 0.017(4) 0.003(4) N
N8 0.031(4) 0.020(5) 0.037(4) 0.003(4) 0.010(4) 0.002(4) N
C11 0.051(7) 0.050(7) 0.032(6) 0.018(6) 0.006(6) 0.015(6) C
C12 0.047(6) 0.025(6) 0.034(6) 0.021(5) 0.007(5) -0.001(5) C
C13 0.032(6) 0.040(7) 0.041(6) 0.007(6) 0.010(5) -0.012(6) C

loop_
_atom_type_symbol
_atom_type_description
_atom_type_scat_dispersion_real
_atom_type_scat_dispersion_imag
_atom_type_scat_source
C ? 0.002 0.002 International_Tables_Vol_IV_Table_2.3.1
H ? 0.000 0.000 International_Tables_Vol_IV_Table_2.3.1
N ? 0.004 0.003 International_Tables_Vol_IV_Table_2.3.1
Cu ? 0.263 1.266 International_Tables_Vol_IV_Table_2.3.1

loop_
_geom_angle_atom_site_label_1
_geom_angle_atom_site_label_2
_geom_angle_atom_site_label_3
_geom_angle
_geom_angle_site_symmetry_1
_geom_angle_site_symmetry_2
_geom_angle_site_symmetry_3
_geom_angle_publ_flag
N1 CU N2 94.4(3) . . ._655 ?
N1 CU N3 95.5(3) . . 2_445 ?
N1 CU N4 90.1(3) . . 4_554 ?
N1 CU N7 87.1(3) . . . ?
N1 CU N8 175.6(3) . . . ?
N2 CU N3 169.8(3) . ._655 2_445 ?
N2 CU N4 95.7(3) . ._655 4_554 ?
N2 CU N7 95.5(3) . ._655 . ?
N2 CU N8 89.7(3) . ._655 . ?
N3 CU N4 86.7(3) . 2_445 4_554 ?
N3 CU N7 82.6(3) . 2_445 . ?
N3 CU N8 80.4(3) . 2_445 . ?
N4 CU N7 168.7(3) . 4_554 . ?
N4 CU N8 88.1(3) . 4_554 . ?
N7 CU N8 93.9(3) . . . ?
CU N1 C1 170.5(8) . . . ?
CU N1 C8 170.8(4) . . . ?
CU N1 N7 46.7(2) . . . ?
C1 N1 C8 0.6(6) . . . ?
C1 N1 N7 126.0(7) . . . ?
C8 N1 N7 126.6(4) . . . ?
N1 C1 C2 148.2(8) . . . ?
N1 C1 C7 150.8(8) . . . ?
N1 C1 C8 178(1) . . . ?
C2 C1 C7 61.0(4) . . . ?
C2 C1 C8 31.9(5) . . . ?
C7 C1 C8 29.1(5) . . . ?
CU N2 C2 152.9(8) . ._455 . ?
CU N2 C8 151.3(5) . ._455 . ?
C2 N2 C8 1.7(6) . . . ?
C1 C2 N2 145.5(9) . . . ?
C1 C2 C7 61.1(4) . . . ?
C1 C2 C8 32.0(5) . . . ?
N2 C2 C7 153.3(9) . . . ?
N2 C2 C8 176(1) . . . ?
C7 C2 C8 29.1(5) . . . ?
CU N3 C3 147.6(9) . 2_455 . ?
CU N3 C9 148.4(5) . 2_455 . ?
C3 N3 C9 0.8(7) . . . ?
N3 C3 C4 149(1) . . . ?
N3 C3 C7 149(1) . . . ?
N3 C3 C9 178(1) . . . ?
C4 C3 C7 61.1(4) . . . ?
C4 C3 C9 31.8(5) . . . ?
C7 C3 C9 29.2(5) . . . ?
CU N4 C4 172.0(8) . 4_455 . ?
CU N4 C9 173.3(5) . 4_455 . ?
CU N4 N8 46.0(2) . 4_455 4_455 ?
C4 N4 C9 1.7(6) . . . ?
C4 N4 N8 125.9(8) . . 4_455 ?
C9 N4 N8 127.4(4) . . 4_455 ?
C3 C4 N4 149.0(8) . . . ?
C3 C4 C7 60.6(4) . . . ?
C3 C4 C9 31.8(5) . . . ?
N4 C4 C7 150.0(8) . . . ?
N4 C4 C9 176(1) . . . ?
C7 C4 C9 28.8(5) . . . ?
C5 N5 C10 2.4(7) . . . ?
N5 C5 C6 147.4(9) . . . ?
N5 C5 C7 151.4(9) . . . ?
N5 C5 C10 175(1) . . . ?
C6 C5 C7 61.0(4) . . . ?
C6 C5 C10 31.7(6) . . . ?
C7 C5 C10 29.4(6) . . . ?
C6 N6 C10 2.2(7) . . . ?
C5 C6 N6 148.9(9) . . . ?
C5 C6 C7 61.6(4) . . . ?
C5 C6 C10 32.3(6) . . . ?
N6 C6 C7 149.3(9) . . . ?
N6 C6 C10 175(1) . . . ?
C7 C6 C10 29.5(6) . . . ?
C1 C7 C2 58.0(4) . . . ?
C1 C7 C3 118.1(5) . . . ?
C1 C7 C4 176.0(5) . . . ?
C1 C7 C5 114.1(5) . . . ?
C1 C7 C6 69.9(4) . . . ?
C1 C7 C8 29.0(5) . . . ?
C1 C7 C9 147.4(7) . . . ?
C1 C7 C10 93.0(7) . . . ?
C2 C7 C3 71.6(4) . . . ?
C2 C7 C4 118.2(5) . . . ?
C2 C7 C5 171.8(6) . . . ?
C2 C7 C6 115.2(5) . . . ?
C2 C7 C8 29.0(5) . . . ?
C2 C7 C9 95.5(6) . . . ?
C2 C7 C10 143.7(8) . . . ?
C3 C7 C4 58.3(4) . . . ?
C3 C7 C5 116.1(5) . . . ?
C3 C7 C6 172.0(6) . . . ?
C3 C7 C8 94.8(6) . . . ?
C3 C7 C9 29.4(5) . . . ?
C3 C7 C10 144.6(8) . . . ?
C4 C7 C5 69.8(4) . . . ?
C4 C7 C6 113.7(5) . . . ?
C4 C7 C8 147.1(7) . . . ?
C4 C7 C9 29.0(5) . . . ?
C4 C7 C10 90.9(7) . . . ?
C5 C7 C6 57.4(4) . . . ?
C5 C7 C8 143.1(7) . . . ?
C5 C7 C9 92.7(6) . . . ?
C5 C7 C10 29.0(6) . . . ?
C6 C7 C8 93.0(6) . . . ?
C6 C7 C9 142.7(7) . . . ?
C6 C7 C10 28.5(6) . . . ?
C8 C7 C9 122.2(8) . . . ?
C8 C7 C10 119.6(9) . . . ?
C9 C7 C10 118.1(9) . . . ?
N1 C8 C1 0.5(5) . . . ?
N1 C8 N2 115.1(4) . . . ?
N1 C8 C2 116.2(7) . . . ?
N1 C8 C7 121.9(6) . . . ?
N1 C8 C9 146.6(5) . . . ?
N1 C8 C10 94.0(4) . . . ?
C1 C8 N2 115.0(6) . . . ?
C1 C8 C2 116.1(8) . . . ?
C1 C8 C7 121.9(8) . . . ?
C1 C8 C9 146.9(7) . . . ?
C1 C8 C10 94.0(6) . . . ?
N2 C8 C2 1.4(5) . . . ?
N2 C8 C7 123.0(7) . . . ?
N2 C8 C9 96.7(4) . . . ?
N2 C8 C10 147.5(6) . . . ?
C2 C8 C7 121.9(9) . . . ?
C2 C8 C9 95.4(6) . . . ?
C2 C8 C10 146.9(8) . . . ?
C7 C8 C9 28.7(5) . . . ?
C7 C8 C10 30.4(5) . . . ?
C9 C8 C10 59.1(4) . . . ?
N3 C9 C3 0.6(5) . . . ?
N3 C9 N4 117.3(5) . . . ?
N3 C9 C4 116.9(7) . . . ?
N3 C9 C7 120.9(7) . . . ?
N3 C9 C8 93.7(4) . . . ?
N3 C9 C10 149.0(6) . . . ?
C3 C9 N4 116.8(7) . . . ?
C3 C9 C4 116.3(9) . . . ?
C3 C9 C7 121.4(9) . . . ?
C3 C9 C8 94.3(7) . . . ?
C3 C9 C10 149.4(8) . . . ?
N4 C9 C4 1.4(5) . . . ?
N4 C9 C7 121.8(7) . . . ?
N4 C9 C8 146.3(5) . . . ?
N4 C9 C10 92.4(5) . . . ?
C4 C9 C7 122.2(8) . . . ?
C4 C9 C8 147.2(7) . . . ?
C4 C9 C10 92.7(6) . . . ?
C7 C9 C8 29.1(5) . . . ?
C7 C9 C10 31.4(5) . . . ?
C8 C9 C10 60.5(4) . . . ?
C5 C10 C6 116(1) . . . ?
C5 C10 C7 121(1) . . . ?
C6 C10 C7 122(1) . . . ?
CU N7 N1 46.2(2) . . . ?
CU N7 C11 120.0(7) . . . ?
CU N7 C12 96.1(4) . . . ?
N1 N7 C11 156.8(7) . . . ?
N1 N7 C12 142.3(5) . . . ?
C11 N7 C12 33.5(5) . . . ?
CU N8 N4 45.9(2) . . 4_554 ?
CU N8 C12 96.7(4) . . . ?
CU N8 C13 120.8(6) . . . ?
N4 N8 C12 141.9(4) . 4_554 . ?
N4 N8 C13 161.0(6) . 4_554 . ?
C12 N8 C13 34.0(5) . . . ?
N7 C11 C12 113.9(8) . . . ?
N7 C11 C13 99.4(7) . . . ?
C12 C11 C13 32.9(5) . . . ?
N7 C12 N8 73.2(4) . . . ?
N7 C12 C11 32.7(5) . . . ?
N7 C12 C13 99.9(7) . . . ?
N8 C12 C11 99.1(7) . . . ?
N8 C12 C13 33.7(5) . . . ?
C11 C12 C13 114.2(9) . . . ?
N8 C13 C11 97.8(6) . . . ?
N8 C13 C12 112.3(8) . . . ?
C11 C13 C12 32.8(6) . . . ?

loop_
_geom_bond_atom_site_label_1
_geom_bond_atom_site_label_2
_geom_bond_distance
_geom_bond_site_symmetry_1
_geom_bond_site_symmetry_2
_geom_bond_publ_flag
CU N1 1.996(8) . . ?
CU N2 2.346(9) . ._655 ?
CU N3 2.71(1) . 2_445 ?
CU N4 1.991(8) . 4_554 ?
CU N7 2.015(8) . . ?
CU N8 1.996(8) . . ?
N1 C1 1.14(1) . . ?
N1 C8 2.56(1) . . ?
N1 N7 2.76(1) . . ?
C1 C2 2.40(1) . . ?
C1 C7 2.47(1) . . ?
C1 C8 1.41(1) . . ?
N2 C2 1.13(1) . . ?
N2 C8 2.54(1) . . ?
C2 C7 2.47(1) . . ?
C2 C8 1.41(1) . . ?
N3 C3 1.13(1) . . ?
N3 C9 2.53(1) . . ?
C3 C4 2.39(1) . . ?
C3 C7 2.45(1) . . ?
C3 C9 1.40(1) . . ?
N4 C4 1.14(1) . . ?
N4 C9 2.55(1) . . ?
N4 N8 2.77(1) . 4_455 ?
C4 C7 2.46(1) . . ?
C4 C9 1.41(1) . . ?
N5 C5 1.14(2) . . ?
N5 C10 2.56(2) . . ?
C5 C6 2.39(2) . . ?
C5 C7 2.49(1) . . ?
C5 C10 1.42(2) . . ?
N6 C6 1.17(1) . . ?
N6 C10 2.56(2) . . ?
C6 C7 2.48(1) . . ?
C6 C10 1.39(2) . . ?
C7 C8 1.42(1) . . ?
C7 C9 1.40(1) . . ?
C7 C10 1.44(1) . . ?
C8 C9 2.46(1) . . ?
C8 C10 2.47(2) . . ?
C9 C10 2.43(2) . . ?
N7 C11 1.45(1) . . ?
N7 C12 2.46(1) . . ?
N8 C12 2.46(1) . . ?
N8 C13 1.47(1) . . ?
C11 C12 1.48(2) . . ?
C11 C13 2.49(2) . . ?
C12 C13 1.49(2) . . ?

loop_
_geom_contact_atom_site_label_1
_geom_contact_atom_site_label_2
_geom_contact_distance
_geom_contact_site_symmetry_1
_geom_contact_site_symmetry_2
_geom_contact_publ_flag
? ? ? ? ? ?
